data_4000216
_journal_name_full 'Chemistry of Materials'
_journal_paper_doi 10.1021/cm020793j
_journal_year 2002
_chemical_formula_moiety 'C5 H16 N2 O11 S2 U1'
_chemical_formula_sum 'C5 H16 N2 O11 S2 U'
_chemical_formula_weight 582.35
_space_group_IT_number 2
_symmetry_cell_setting triclinic
_symmetry_space_group_name_Hall '-P 1'
_symmetry_space_group_name_H-M 'P -1'
_cell_angle_alpha 87.998(1)
_cell_angle_beta 79.660(1)
_cell_angle_gamma 80.6313(6)
_cell_formula_units_Z 4
_cell_length_a 10.7537(2)
_cell_length_b 11.4297(2)
_cell_length_c 11.5797(2)
_cell_measurement_reflns_used 5889
_cell_measurement_temperature 150
_cell_measurement_theta_max 27
_cell_measurement_theta_min 5
_cell_volume 1381.5
_diffrn_ambient_temperature 150
_diffrn_measured_fraction_theta_max 0.983
_diffrn_measurement_method \w
_diffrn_radiation_type 'Mo K\a'
_diffrn_radiation_wavelength 0.71073
_diffrn_reflns_av_R_equivalents 0.02
_diffrn_reflns_limit_h_max 13
_diffrn_reflns_limit_h_min -13
_diffrn_reflns_limit_k_max 14
_diffrn_reflns_limit_k_min -14
_diffrn_reflns_limit_l_max 15
_diffrn_reflns_limit_l_min -14
_diffrn_reflns_number 11531
_diffrn_reflns_theta_max 27.53
_diffrn_reflns_theta_min 5.14
_diffrn_standards_decay_% 0.00
_diffrn_standards_interval_count 0
_diffrn_standards_interval_time 0
_diffrn_standards_number 0
_exptl_absorpt_coefficient_mu 12.111
_exptl_absorpt_correction_T_max 0.30
_exptl_absorpt_correction_T_min 0.18
_exptl_absorpt_correction_type multi-scan
_exptl_crystal_colour ' yellow '
_exptl_crystal_density_diffrn 2.800
_exptl_crystal_density_meas ?
_exptl_crystal_description ' block '
_exptl_crystal_F_000 1047.434
_exptl_crystal_size_max 0.14
_exptl_crystal_size_mid 0.14
_exptl_crystal_size_min 0.10
_refine_diff_density_max 1.49
_refine_diff_density_min -1.48
_refine_ls_goodness_of_fit_ref 0.7966
_refine_ls_number_parameters 380
_refine_ls_number_reflns 5355
_refine_ls_R_factor_gt 0.0238
_refine_ls_shift/su_max 0.001639
_refine_ls_structure_factor_coef Fsqd
_refine_ls_weighting_details
;
Chebychev polynomial with 4 parameters, Carruthers & Watkin , 1979,
  16.8     23.5     12.4     3.20
;
_refine_ls_weighting_scheme calc
_refine_ls_wR_factor_ref 0.0560
_reflns_limit_h_max 13
_reflns_limit_h_min -13
_reflns_limit_k_max 14
_reflns_limit_k_min -14
_reflns_limit_l_max 15
_reflns_limit_l_min 0
_reflns_number_gt 5355
_reflns_number_total 6257
_reflns_threshold_expression >3.00\s(I)
_cod_depositor_comments
;
The following automatic conversions were performed:
'_symmetry_cell_setting' value 'Triclinic ' changed to 'triclinic'
according to '/home/saulius/struct/CIF-dictionaries/cif_core.dic'
dictionary named 'cif_core.dic' version 2.4.1 from 2010-06-29.

Automatic conversion script
Id: cif_fix_enum 1527 2010-12-29 10:47:43Z saulius 
;
_cod_original_sg_symbol_H-M 'P -1 '
_cod_original_formula_sum 'C5 H16 N2 O11 S2 U1'
_cod_database_code 4000216

loop_
_symmetry_equiv_pos_as_xyz
x,y,z
-x,-y,-z

loop_
_atom_site_label
_atom_site_type_symbol
_atom_site_fract_x
_atom_site_fract_y
_atom_site_fract_z
_atom_site_U_iso_or_equiv
_atom_site_occupancy
_atom_site_adp_type
U1 U 0.248905(15) -0.318384(14) 0.811391(13) 0.0074 1.0000 Uani
U2 U 0.250943(15) 0.078034(14) 0.430860(14) 0.0078 1.0000 Uani
S3 S 0.06744(11) -0.0851(1) 0.6605(1) 0.0118 1.0000 Uani
S2 S -0.00288(11) -0.4744(1) 0.7822(1) 0.0130 1.0000 Uani
S1 S 0.50348(11) -0.2883(1) 0.9634(1) 0.0133 1.0000 Uani
S4 S 0.42365(11) -0.1539(1) 0.5877(1) 0.0116 1.0000 Uani
O4 O 0.3655(3) -0.1749(3) 0.7118(3) 0.0150 1.0000 Uani
O1 O 0.3148(3) -0.4213(3) 0.6972(3) 0.0162 1.0000 Uani
O8 O 0.3326(3) -0.0225(3) 0.3192(3) 0.0188 1.0000 Uani
O10 O 0.1283(3) -0.0588(3) 0.5389(3) 0.0166 1.0000 Uani
O22 O 0.3907(3) -0.2360(3) 0.5093(3) 0.0176 1.0000 Uani
O12 O 0.2346(4) 0.2477(3) 0.2975(3) 0.0210 1.0000 Uani
O9 O 0.1699(3) 0.1830(3) 0.5385(3) 0.0180 1.0000 Uani
O7 O 0.2696(4) -0.4839(4) 0.9469(3) 0.0238 1.0000 Uani
O15 O 0.4310(4) -0.1723(3) 0.9965(4) 0.0259 1.0000 Uani
O13 O 0.5642(3) -0.1695(3) 0.5807(3) 0.0175 1.0000 Uani
O21 O 0.0924(4) -0.0070(3) 0.7463(3) 0.0194 1.0000 Uani
O16 O 0.6389(4) -0.2812(4) 0.9190(3) 0.0227 1.0000 Uani
O19 O -0.1330(4) -0.4789(4) 0.8444(4) 0.0284 1.0000 Uani
O2 O 0.1809(3) -0.2159(3) 0.9261(3) 0.0160 1.0000 Uani
O14 O 0.3771(3) -0.0285(3) 0.5607(3) 0.0167 1.0000 Uani
O18 O -0.0111(4) -0.4231(3) 0.6645(3) 0.0213 1.0000 Uani
O11 O -0.0721(3) -0.0757(3) 0.6637(3) 0.0189 1.0000 Uani
O5 O 0.1176(3) -0.2109(3) 0.6856(3) 0.0158 1.0000 Uani
C10 C -0.6284(7) -0.7285(7) 0.7253(6) 0.0392 1.0000 Uani
O20 O 0.0742(5) -0.5915(4) 0.7724(5) 0.0350 1.0000 Uani
C9 C -0.8771(6) -0.8219(5) 0.9752(5) 0.0277 1.0000 Uani
O17 O 0.4973(4) -0.3709(3) 1.0651(3) 0.0214 1.0000 Uani
O6 O 0.0550(3) -0.3946(3) 0.8490(3) 0.0174 1.0000 Uani
C8 C -0.8011(6) -0.9368(5) 1.0076(5) 0.0284 1.0000 Uani
O3 O 0.4507(3) -0.3412(3) 0.8697(3) 0.0174 1.0000 Uani
N1 N -0.3053(4) -0.5892(4) 0.7493(4) 0.0223 1.0000 Uani
N3 N -0.7909(5) -0.7452(4) 0.9066(4) 0.0248 1.0000 Uani
C2 C -0.1340(5) -0.6896(5) 0.5972(5) 0.0244 1.0000 Uani
C7 C -0.6341(6) -0.9209(5) 0.8336(6) 0.0281 1.0000 Uani
C5 C -0.1746(6) -0.7764(6) 0.7981(5) 0.0296 1.0000 Uani
C4 C -0.3654(6) -0.5157(5) 0.6587(5) 0.0246 1.0000 Uani
N4 N -0.7219(5) -0.9972(4) 0.8989(5) 0.0276 1.0000 Uani
N2 N -0.1958(4) -0.6194(4) 0.5063(4) 0.0182 1.0000 Uani
C6 C -0.7135(6) -0.8071(5) 0.7966(5) 0.0261 1.0000 Uani
C3 C -0.2663(6) -0.5005(5) 0.5524(5) 0.0261 1.0000 Uani
C1 C -0.2356(5) -0.7078(5) 0.7035(5) 0.0233 1.0000 Uani
H30 H -0.5788 -0.7711 0.6534 0.0485 1.0000 Uiso
H31 H -0.5676 -0.7054 0.7733 0.0485 1.0000 Uiso
H32 H -0.6824 -0.6546 0.7010 0.0485 1.0000 Uiso
H28 H -0.9260 -0.7795 1.0479 0.0331 1.0000 Uiso
H29 H -0.9405 -0.8392 0.9259 0.0331 1.0000 Uiso
H26 H -0.8611 -0.9898 1.0495 0.0342 1.0000 Uiso
H27 H -0.7434 -0.9198 1.0621 0.0342 1.0000 Uiso
H5 H -0.3740 -0.6019 0.8173 0.0164 1.0000 Uiso
H6 H -0.2431 -0.5449 0.7768 0.0164 1.0000 Uiso
H19 H -0.7308 -0.7252 0.9575 0.0198 1.0000 Uiso
H20 H -0.8431 -0.6699 0.8838 0.0198 1.0000 Uiso
H11 H -0.0899 -0.7688 0.5639 0.0294 1.0000 Uiso
H10 H -0.0688 -0.6466 0.6213 0.0294 1.0000 Uiso
H24 H -0.5751 -0.9007 0.8852 0.0341 1.0000 Uiso
H25 H -0.5822 -0.9633 0.7624 0.0341 1.0000 Uiso
H16 H -0.1280 -0.8558 0.7671 0.0356 1.0000 Uiso
H17 H -0.2417 -0.7893 0.8673 0.0356 1.0000 Uiso
H18 H -0.1117 -0.7315 0.8239 0.0356 1.0000 Uiso
H14 H -0.4333 -0.5559 0.6356 0.0296 1.0000 Uiso
H15 H -0.4059 -0.4359 0.6925 0.0296 1.0000 Uiso
H21 H -0.6710 -1.0728 0.9225 0.0235 1.0000 Uiso
H22 H -0.7812 -1.0164 0.8471 0.0235 1.0000 Uiso
H7 H -0.2579 -0.6645 0.4802 0.0125 1.0000 Uiso
H8 H -0.1283 -0.6061 0.4372 0.0125 1.0000 Uiso
H23 H -0.7730 -0.8271 0.7459 0.0311 1.0000 Uiso
H12 H -0.2039 -0.4523 0.5740 0.0311 1.0000 Uiso
H13 H -0.3096 -0.4569 0.4898 0.0311 1.0000 Uiso
H9 H -0.2982 -0.7541 0.6793 0.0275 1.0000 Uiso
H1 H 0.2006 -0.4894 1.0053 0.0500 1.0000 Uiso
H2 H 0.3592 -0.5228 0.9456 0.0500 1.0000 Uiso
H3 H 0.1733 0.3218 0.3226 0.0251 1.0000 Uiso
H4 H 0.2891 0.2435 0.2176 0.0251 1.0000 Uiso
